data_1504584
loop_
_publ_author_name
'Ohtsuki, Keiko'
'Matsuo, Kazumasa'
'Yoshikawa, Takashi'
'Moriya, Chihiro'
'Tomita-Yokotani, Kaori'
'Shishido, Kozo'
'Shindo, Mitsuru'

_publ_section_title
;
 Total synthesis of (+)- and (-)-sundiversifolide via intramolecular
 acylation and determination of the absolute configuration.
;
_journal_issue 6
_journal_name_full 'Organic letters'
_journal_page_first 1247
_journal_page_last 1250
_journal_paper_doi 10.1021/ol8001333
_journal_volume 10
_journal_year 2008
_chemical_formula_moiety 'C13 H18 O3 '
_chemical_formula_sum 'C13 H18 O3'
_chemical_formula_weight 222.28
_space_group_IT_number 19
_symmetry_cell_setting orthorhombic
_symmetry_Int_Tables_number 19
_symmetry_space_group_name_Hall 'P 2ac 2ab'
_symmetry_space_group_name_H-M 'P 21 21 21'
_cell_angle_alpha 90.0000
_cell_angle_beta 90.0000
_cell_angle_gamma 90.0000
_cell_formula_units_Z 4
_cell_length_a 9.0773(13)
_cell_length_b 10.2119(14)
_cell_length_c 12.5888(17)
_cell_measurement_reflns_used 15409
_cell_measurement_temperature 123.1
_cell_measurement_theta_max 71.8
_cell_measurement_theta_min 3.5
_cell_volume 1166.9(3)
_computing_cell_refinement PROCESS-AUTO
_computing_data_collection PROCESS-AUTO
_computing_data_reduction CrystalStructure
_computing_publication_material 'CrystalStructure 3.7.0'
_computing_structure_refinement SHELXL
_diffrn_detector_area_resol_mean 10.00
_diffrn_measured_fraction_theta_full 0.994
_diffrn_measured_fraction_theta_max 0.994
_diffrn_measurement_device_type 'Rigaku RAXIS-RAPID'
_diffrn_measurement_method \w
_diffrn_radiation_type 'Cu K\a'
_diffrn_radiation_wavelength 1.54187
_diffrn_reflns_limit_h_max 11
_diffrn_reflns_limit_h_min -11
_diffrn_reflns_limit_k_max 12
_diffrn_reflns_limit_k_min -12
_diffrn_reflns_limit_l_max 15
_diffrn_reflns_limit_l_min -14
_diffrn_reflns_number 16320
_diffrn_reflns_theta_full 71.78
_diffrn_reflns_theta_max 71.78
_exptl_absorpt_coefficient_mu 0.719
_exptl_absorpt_correction_T_max 0.931
_exptl_absorpt_correction_T_min 0.793
_exptl_absorpt_correction_type multi-scan
_exptl_absorpt_process_details
;
    Higashi, T. (1995). Program for Absorption Correction.
    Rigaku Corporation, Tokyo, Japan.
;
_exptl_crystal_colour colorless
_exptl_crystal_density_diffrn 1.265
_exptl_crystal_density_method 'not measured'
_exptl_crystal_description prism
_exptl_crystal_F_000 480.00
_exptl_crystal_size_max 0.20
_exptl_crystal_size_mid 0.10
_exptl_crystal_size_min 0.10
_refine_diff_density_max 0.31
_refine_diff_density_min -0.32
_refine_ls_extinction_method none
_refine_ls_goodness_of_fit_ref 1.116
_refine_ls_hydrogen_treatment refall
_refine_ls_number_parameters 146
_refine_ls_number_reflns 1322
_refine_ls_R_factor_gt 0.0470
_refine_ls_shift/su_max 0.0000
_refine_ls_structure_factor_coef Fsqd
_refine_ls_weighting_details 'w = 1/[\s^2^(Fo^2^)+(0.0771P)^2^+0.2932P] where P=(Fo^2^+2Fc^2^)/3'
_refine_ls_weighting_scheme calc
_refine_ls_wR_factor_ref 0.1447
_reflns_number_gt 1093
_reflns_number_total 1322
_reflns_threshold_expression F^2^>2.0\s(F^2^)
_cod_data_source_file ol8001333-file003.cif
_cod_data_source_block '_35g4169ar'
_cod_original_formula_sum 'C13 H18 O3 '
_cod_database_code 1504584

loop_
_symmetry_equiv_pos_site_id
_symmetry_equiv_pos_as_xyz
1 +X,+Y,+Z
2 1/2+X,1/2-Y,-Z
3 -X,1/2+Y,1/2-Z
4 1/2-X,-Y,1/2+Z

loop_
_atom_site_label
_atom_site_type_symbol
_atom_site_fract_x
_atom_site_fract_y
_atom_site_fract_z
_atom_site_U_iso_or_equiv
_atom_site_adp_type
_atom_site_occupancy
_atom_site_symmetry_multiplicity
_atom_site_calc_flag
_atom_site_refinement_flags
O(1) O 0.8354(2) 0.8865(2) 0.54137(18) 0.0304(6) Uani 1.00 1 d .
O(2) O 1.0219(2) 1.0299(2) 0.53447(19) 0.0341(6) Uani 1.00 1 d .
O(3) O 0.4533(2) 0.9643(2) 0.80760(17) 0.0264(5) Uani 1.00 1 d .
C(1) C 0.7376(4) 0.8355(3) 0.6241(2) 0.0267(7) Uani 1.00 1 d .
C(2) C 0.8014(3) 0.8873(3) 0.7251(2) 0.0241(7) Uani 1.00 1 d .
C(3) C 0.7399(4) 0.8496(3) 0.8313(2) 0.0275(7) Uani 1.00 1 d .
C(4) C 0.6005(4) 0.7658(3) 0.8290(2) 0.0261(7) Uani 1.00 1 d .
C(5) C 0.4614(4) 0.8283(3) 0.7809(2) 0.0241(7) Uani 1.00 1 d .
C(6) C 0.4554(4) 0.8185(3) 0.6583(2) 0.0249(7) Uani 1.00 1 d .
C(7) C 0.5836(4) 0.8832(3) 0.5986(2) 0.0275(7) Uani 1.00 1 d .
C(8) C 0.9336(3) 0.9685(3) 0.5879(2) 0.0258(7) Uani 1.00 1 d .
C(9) C 0.9132(3) 0.9682(3) 0.7036(2) 0.0267(7) Uani 1.00 1 d .
C(10) C 1.0049(4) 1.0496(3) 0.7753(2) 0.0325(8) Uani 1.00 1 d .
C(11) C 0.3301(4) 0.7525(3) 0.8228(2) 0.0289(8) Uani 1.00 1 d .
C(12) C 0.2315(4) 0.7946(4) 0.8918(2) 0.0377(9) Uani 1.00 1 d .
C(13) C 0.3116(4) 0.8739(3) 0.6144(2) 0.0294(8) Uani 1.00 1 d .
H(1) H 0.7401 0.7376 0.6242 0.032 Uiso 1.00 1 c R
H(2) H 0.7184 0.9306 0.8715 0.033 Uiso 1.00 1 c R
H(3) H 0.8168 0.8012 0.8709 0.033 Uiso 1.00 1 c R
H(4) H 0.5775 0.7393 0.9028 0.031 Uiso 1.00 1 c R
H(5) H 0.6225 0.6849 0.7886 0.031 Uiso 1.00 1 c R
H(6) H 0.4574 0.7233 0.6400 0.030 Uiso 1.00 1 c R
H(7) H 0.5669 0.8710 0.5216 0.033 Uiso 1.00 1 c R
H(8) H 0.5800 0.9785 0.6129 0.033 Uiso 1.00 1 c R
H(9) H 0.9594 1.1360 0.7836 0.039 Uiso 1.00 1 c R
H(10) H 1.1036 1.0596 0.7449 0.039 Uiso 1.00 1 c R
H(11) H 1.0123 1.0070 0.8449 0.039 Uiso 1.00 1 c R
H(12) H 0.4590 0.9670 0.8790 0.026 Uiso 1.00 1 c R
H(13) H 0.3176 0.6659 0.7967 0.035 Uiso 1.00 1 c R
H(14) H 0.2392 0.8805 0.9203 0.045 Uiso 1.00 1 c R
H(15) H 0.1529 0.7391 0.9131 0.045 Uiso 1.00 1 c R
H(16) H 0.2768 0.9445 0.6607 0.035 Uiso 1.00 1 c R
H(17) H 0.2374 0.8043 0.6115 0.035 Uiso 1.00 1 c R
H(18) H 0.3285 0.9084 0.5428 0.035 Uiso 1.00 1 c R

loop_
_atom_site_aniso_label
_atom_site_aniso_U_11
_atom_site_aniso_U_22
_atom_site_aniso_U_33
_atom_site_aniso_U_12
_atom_site_aniso_U_13
_atom_site_aniso_U_23
O(1) 0.0399(14) 0.0339(13) 0.0173(10) -0.0013(12) 0.0042(11) -0.0027(11)
O(2) 0.0350(12) 0.0440(14) 0.0234(11) 0.0039(13) 0.0051(11) 0.0069(11)
O(3) 0.0435(13) 0.0175(10) 0.0183(10) -0.0008(11) -0.0024(10) -0.0016(8)
C(1) 0.0380(19) 0.0279(17) 0.0143(15) -0.0001(16) 0.0055(14) -0.0017(14)
C(2) 0.0307(16) 0.0239(15) 0.0179(14) 0.0070(15) -0.0006(14) 0.0022(14)
C(3) 0.0331(18) 0.0317(18) 0.0177(15) 0.0020(16) -0.0022(14) 0.0015(14)
C(4) 0.0360(19) 0.0242(16) 0.0182(14) 0.0034(15) -0.0009(14) 0.0050(13)
C(5) 0.0371(18) 0.0170(13) 0.0181(13) -0.0007(15) -0.0038(14) 0.0003(12)
C(6) 0.0387(18) 0.0203(15) 0.0159(13) 0.0000(16) -0.0054(14) -0.0024(11)
C(7) 0.0410(18) 0.0260(16) 0.0156(14) 0.0003(15) -0.0034(14) 0.0022(14)
C(8) 0.0285(16) 0.0288(16) 0.0202(15) 0.0076(16) 0.0004(13) 0.0011(14)
C(9) 0.0317(16) 0.0290(16) 0.0193(15) 0.0086(15) 0.0027(13) 0.0014(14)
C(10) 0.0315(17) 0.0415(19) 0.0245(16) -0.0046(17) 0.0006(15) -0.0034(16)
C(11) 0.0395(19) 0.0246(17) 0.0228(16) -0.0062(15) -0.0070(15) 0.0026(14)
C(12) 0.039(2) 0.045(2) 0.0298(18) -0.0099(19) 0.0022(17) 0.0058(18)
C(13) 0.0370(18) 0.0320(18) 0.0193(15) 0.0015(16) -0.0047(15) -0.0025(15)

loop_
_atom_type_symbol
_atom_type_description
_atom_type_scat_dispersion_real
_atom_type_scat_dispersion_imag
_atom_type_scat_source
C C 0.018 0.009
;
International Tables for Crystallography
(1992, Vol. C, Tables 4.2.6.8 and 6.1.1.4)
;
H H 0.000 0.000
;
International Tables for Crystallography
(1992, Vol. C, Table 6.1.1.4)
;
O O 0.049 0.032
;
International Tables for Crystallography
(1992, Vol. C, Tables 4.2.6.8 and 6.1.1.4)
;

loop_
_geom_angle_atom_site_label_1
_geom_angle_atom_site_label_2
_geom_angle_atom_site_label_3
_geom_angle
C(1) O(1) C(8) 108.1(2)
O(1) C(1) C(2) 104.1(2)
O(1) C(1) C(7) 107.1(2)
C(2) C(1) C(7) 115.1(2)
C(1) C(2) C(3) 121.6(2)
C(1) C(2) C(9) 109.9(2)
C(3) C(2) C(9) 128.5(3)
C(2) C(3) C(4) 115.8(2)
C(3) C(4) C(5) 117.1(2)
O(3) C(5) C(4) 110.6(2)
O(3) C(5) C(6) 107.2(2)
O(3) C(5) C(11) 112.0(2)
C(4) C(5) C(6) 113.2(2)
C(4) C(5) C(11) 107.2(2)
C(6) C(5) C(11) 106.6(2)
C(5) C(6) C(7) 115.7(2)
C(5) C(6) C(13) 111.6(2)
C(7) C(6) C(13) 108.2(2)
C(1) C(7) C(6) 117.3(2)
O(1) C(8) O(2) 120.7(2)
O(1) C(8) C(9) 110.2(2)
O(2) C(8) C(9) 129.1(3)
C(2) C(9) C(8) 107.4(2)
C(2) C(9) C(10) 130.5(3)
C(8) C(9) C(10) 122.1(3)
C(5) C(11) C(12) 126.5(3)
C(5) O(3) H(12) 105.1
O(1) C(1) H(1) 110.1(2)
C(2) C(1) H(1) 110.1(2)
C(7) C(1) H(1) 110.1(3)
C(2) C(3) H(2) 108.3(3)
C(2) C(3) H(3) 108.3(3)
C(4) C(3) H(2) 108.3(3)
C(4) C(3) H(3) 108.3(3)
H(2) C(3) H(3) 107.4(3)
C(3) C(4) H(4) 108.0(2)
C(3) C(4) H(5) 108.0(3)
C(5) C(4) H(4) 108.0(3)
C(5) C(4) H(5) 108.0(2)
H(4) C(4) H(5) 107.3(3)
C(5) C(6) H(6) 107.0(2)
C(7) C(6) H(6) 107.0(2)
C(13) C(6) H(6) 107.0(3)
C(1) C(7) H(7) 108.0(3)
C(1) C(7) H(8) 108.0(3)
C(6) C(7) H(7) 108.0(3)
C(6) C(7) H(8) 108.0(3)
H(7) C(7) H(8) 107.2(3)
C(9) C(10) H(9) 109.5
C(9) C(10) H(10) 109.5(3)
C(9) C(10) H(11) 109.5
H(9) C(10) H(10) 109.5
H(9) C(10) H(11) 109.5
H(10) C(10) H(11) 109.5
C(5) C(11) H(13) 116.7(3)
C(12) C(11) H(13) 116.7(3)
C(11) C(12) H(14) 120.0
C(11) C(12) H(15) 120.0
H(14) C(12) H(15) 120.0
C(6) C(13) H(16) 109.5
C(6) C(13) H(17) 109.5
C(6) C(13) H(18) 109.5
H(16) C(13) H(17) 109.5
H(16) C(13) H(18) 109.5
H(17) C(13) H(18) 109.5

loop_
_geom_bond_atom_site_label_1
_geom_bond_atom_site_label_2
_geom_bond_distance
O(1) C(1) 1.464(4)
O(1) C(8) 1.356(4)
O(2) C(8) 1.220(4)
O(3) C(5) 1.431(3)
C(1) C(2) 1.495(4)
C(1) C(7) 1.514(5)
C(2) C(3) 1.499(4)
C(2) C(9) 1.336(4)
C(3) C(4) 1.528(5)
C(4) C(5) 1.539(5)
C(5) C(6) 1.547(4)
C(5) C(11) 1.516(5)
C(6) C(7) 1.535(5)
C(6) C(13) 1.526(5)
C(8) C(9) 1.468(4)
C(9) C(10) 1.483(4)
C(11) C(12) 1.320(5)
O(3) H(12) 0.901
C(1) H(1) 1.000(3)
C(3) H(2) 0.990(3)
C(3) H(3) 0.990(3)
C(4) H(4) 0.990(3)
C(4) H(5) 0.990(3)
C(6) H(6) 1.000(3)
C(7) H(7) 0.990(3)
C(7) H(8) 0.990(3)
C(10) H(9) 0.980
C(10) H(10) 0.980(3)
C(10) H(11) 0.980
C(11) H(13) 0.950(3)
C(12) H(14) 0.950
C(12) H(15) 0.950
C(13) H(16) 0.980
C(13) H(17) 0.980
C(13) H(18) 0.980

loop_
_geom_contact_atom_site_label_1
_geom_contact_atom_site_label_2
_geom_contact_distance
_geom_contact_site_symmetry_2
O(1) C(6) 3.449(4) 56602
O(1) C(13) 3.311(4) 56602
O(2) O(3) 2.865(3) 67404
O(2) C(4) 3.504(4) 67404
O(2) C(5) 3.508(3) 67404
O(2) C(12) 3.383(4) 67404
O(2) C(13) 3.236(4) 65501
O(3) O(2) 2.865(3) 67504
O(3) C(4) 3.560(4) 65603
C(4) O(2) 3.504(4) 67504
C(4) O(3) 3.560(4) 64603
C(5) O(2) 3.508(3) 67504
C(6) O(1) 3.449(4) 46602
C(8) C(13) 3.580(4) 65501
C(12) O(2) 3.383(4) 67504
C(13) O(1) 3.311(4) 46602
C(13) O(2) 3.236(4) 45501
C(13) C(8) 3.580(4) 45501
O(1) H(2) 2.880(2) 67404
O(1) H(6) 2.774(2) 56602
O(1) H(7) 3.458(2) 56602
O(1) H(12) 3.146 67404
O(1) H(17) 2.880 56602
O(1) H(18) 3.193 56602
O(2) H(2) 3.021(2) 67404
O(2) H(3) 3.352(2) 75603
O(2) H(4) 3.019(2) 67404
O(2) H(6) 3.443(2) 56602
O(2) H(12) 1.965 67404
O(2) H(14) 2.758 67404
O(2) H(15) 2.742 65603
O(2) H(16) 2.939 65501
O(2) H(17) 3.174 65501
O(2) H(18) 3.049 65501
O(3) H(1) 3.407(2) 65603
O(3) H(5) 2.649(2) 65603
O(3) H(6) 2.843(2) 65603
O(3) H(10) 3.413(2) 45501
O(3) H(13) 3.207(2) 65603
C(1) H(10) 3.569(3) 74603
C(1) H(13) 3.553(3) 65603
C(1) H(17) 3.292 56602
C(1) H(18) 3.361 56602
C(2) H(9) 3.364 74603
C(2) H(10) 3.476(3) 74603
C(2) H(13) 3.055(3) 65603
C(3) H(10) 3.421(3) 74603
C(3) H(15) 3.435 56702
C(4) H(8) 3.439(3) 64603
C(4) H(10) 3.537(3) 74603
C(4) H(15) 3.282 56702
C(4) H(16) 3.467 64603
C(7) H(11) 3.496 67404
C(7) H(13) 3.297(3) 65603
C(7) H(17) 3.552 56602
C(8) H(2) 3.223(3) 67404
C(8) H(6) 3.481(3) 56602
C(8) H(12) 2.881 67404
C(8) H(13) 3.372(3) 65603
C(8) H(15) 2.873 65603
C(8) H(16) 3.256 65501
C(8) H(17) 3.240 65501
C(9) H(9) 3.587 74603
C(9) H(13) 2.909(3) 65603
C(9) H(15) 3.190 65603
C(9) H(16) 3.353 65501
C(9) H(17) 3.578 65501
C(10) H(1) 3.262(3) 75603
C(10) H(3) 3.550(3) 75603
C(10) H(7) 3.270(3) 67504
C(10) H(13) 3.286(3) 65603
C(10) H(14) 3.291 65501
C(10) H(15) 3.380 65603
C(10) H(16) 3.053 65501
C(11) H(8) 3.025(3) 64603
C(11) H(9) 3.180 64603
C(12) H(3) 3.238(3) 46702
C(12) H(4) 2.960(3) 46702
C(12) H(9) 3.241 64603
C(12) H(10) 3.478(4) 45501
C(12) H(11) 3.002 45501
C(13) H(1) 3.278(3) 46602
C(13) H(5) 3.455(3) 65603
C(13) H(10) 3.140(3) 45501
C(13) H(14) 3.532 57404
H(1) O(3) 3.407(2) 64603
H(1) C(10) 3.262(3) 74603
H(1) C(13) 3.278(3) 56602
H(1) H(9) 3.141 74603
H(1) H(10) 2.834 74603
H(1) H(11) 3.279 74603
H(1) H(12) 3.302 64603
H(1) H(17) 2.998 56602
H(1) H(18) 2.699 56602
H(2) O(1) 2.880(2) 67504
H(2) O(2) 3.021(2) 67504
H(2) C(8) 3.223(3) 67504
H(2) H(6) 3.390 65603
H(2) H(7) 3.387 67504
H(2) H(13) 3.219 65603
H(2) H(15) 3.273 56702
H(3) O(2) 3.352(2) 74603
H(3) C(10) 3.550(3) 74603
H(3) C(12) 3.238(3) 56702
H(3) H(9) 3.279 74603
H(3) H(10) 2.954 74603
H(3) H(14) 3.295 56702
H(3) H(15) 3.161 65501
H(3) H(15) 3.127 56702
H(4) O(2) 3.019(2) 67504
H(4) C(12) 2.960(3) 56702
H(4) H(8) 3.029 64603
H(4) H(14) 2.935 56702
H(4) H(15) 2.427 56702
H(4) H(16) 3.384 64603
H(4) H(18) 3.553 64603
H(5) O(3) 2.649(2) 64603
H(5) C(13) 3.455(3) 64603
H(5) H(8) 3.059 64603
H(5) H(10) 2.828 74603
H(5) H(12) 3.155 64603
H(5) H(16) 2.696 64603
H(5) H(18) 3.561 64603
H(6) O(1) 2.774(2) 46602
H(6) O(2) 3.443(2) 46602
H(6) O(3) 2.843(2) 64603
H(6) C(8) 3.481(3) 46602
H(6) H(2) 3.390 64603
H(6) H(12) 2.735 64603
H(7) O(1) 3.458(2) 46602
H(7) C(10) 3.270(3) 67404
H(7) H(2) 3.387 67404
H(7) H(9) 3.006 67404
H(7) H(11) 2.649 67404
H(7) H(17) 2.900 56602
H(8) C(4) 3.439(3) 65603
H(8) C(11) 3.025(3) 65603
H(8) H(4) 3.029 65603
H(8) H(5) 3.059 65603
H(8) H(11) 3.480 67404
H(8) H(13) 2.413 65603
H(9) C(2) 3.364 75603
H(9) C(9) 3.587 75603
H(9) C(11) 3.180 65603
H(9) C(12) 3.241 65603
H(9) H(1) 3.141 75603
H(9) H(3) 3.279 75603
H(9) H(7) 3.006 67504
H(9) H(13) 2.727 65603
H(9) H(15) 2.877 65603
H(9) H(17) 2.808 65603
H(10) O(3) 3.413(2) 65501
H(10) C(1) 3.569(3) 75603
H(10) C(2) 3.476(3) 75603
H(10) C(3) 3.421(3) 75603
H(10) C(4) 3.537(3) 75603
H(10) C(12) 3.478(4) 65501
H(10) C(13) 3.140(3) 65501
H(10) H(1) 2.834 75603
H(10) H(3) 2.954 75603
H(10) H(5) 2.828 75603
H(10) H(14) 3.120 65501
H(10) H(15) 3.568 65603
H(10) H(16) 2.230 65501
H(10) H(17) 3.330 65501
H(11) C(7) 3.496 67504
H(11) C(12) 3.002 65501
H(11) H(1) 3.279 75603
H(11) H(7) 2.649 67504
H(11) H(8) 3.480 67504
H(11) H(14) 2.609 65501
H(11) H(15) 3.138 65501
H(11) H(16) 3.398 65501
H(11) H(18) 3.007 67504
H(12) O(1) 3.146 67504
H(12) O(2) 1.965 67504
H(12) C(8) 2.881 67504
H(12) H(1) 3.302 65603
H(12) H(5) 3.155 65603
H(12) H(6) 2.735 65603
H(12) H(18) 3.561 57504
H(13) O(3) 3.207(2) 64603
H(13) C(1) 3.553(3) 64603
H(13) C(2) 3.055(3) 64603
H(13) C(7) 3.297(3) 64603
H(13) C(8) 3.372(3) 64603
H(13) C(9) 2.909(3) 64603
H(13) C(10) 3.286(3) 64603
H(13) H(2) 3.219 64603
H(13) H(8) 2.413 64603
H(13) H(9) 2.727 64603
H(14) O(2) 2.758 67504
H(14) C(10) 3.291 45501
H(14) C(13) 3.532 57504
H(14) H(3) 3.295 46702
H(14) H(4) 2.935 46702
H(14) H(10) 3.120 45501
H(14) H(11) 2.609 45501
H(14) H(16) 3.518 57504
H(14) H(18) 2.721 57504
H(15) O(2) 2.742 64603
H(15) C(3) 3.435 46702
H(15) C(4) 3.282 46702
H(15) C(8) 2.873 64603
H(15) C(9) 3.190 64603
H(15) C(10) 3.380 64603
H(15) H(2) 3.273 46702
H(15) H(3) 3.161 45501
H(15) H(3) 3.127 46702
H(15) H(4) 2.427 46702
H(15) H(9) 2.877 64603
H(15) H(10) 3.568 64603
H(15) H(11) 3.138 45501
H(16) O(2) 2.939 45501
H(16) C(4) 3.467 65603
H(16) C(8) 3.256 45501
H(16) C(9) 3.353 45501
H(16) C(10) 3.053 45501
H(16) H(4) 3.384 65603
H(16) H(5) 2.696 65603
H(16) H(10) 2.230 45501
H(16) H(11) 3.398 45501
H(16) H(14) 3.518 57404
H(17) O(1) 2.880 46602
H(17) O(2) 3.174 45501
H(17) C(1) 3.292 46602
H(17) C(7) 3.552 46602
H(17) C(8) 3.240 45501
H(17) C(9) 3.578 45501
H(17) H(1) 2.998 46602
H(17) H(7) 2.900 46602
H(17) H(9) 2.808 64603
H(17) H(10) 3.330 45501
H(18) O(1) 3.193 46602
H(18) O(2) 3.049 45501
H(18) C(1) 3.361 46602
H(18) H(1) 2.699 46602
H(18) H(4) 3.553 65603
H(18) H(5) 3.561 65603
H(18) H(11) 3.007 67404
H(18) H(12) 3.561 57404
H(18) H(14) 2.721 57404

loop_
_geom_torsion_atom_site_label_1
_geom_torsion_atom_site_label_2
_geom_torsion_atom_site_label_3
_geom_torsion_atom_site_label_4
_geom_torsion
C(1) O(1) C(8) O(2) -175.5(3)
C(1) O(1) C(8) C(9) 4.2(3)
C(8) O(1) C(1) C(2) -5.6(3)
C(8) O(1) C(1) C(7) 116.7(2)
O(1) C(1) C(2) C(3) -175.5(2)
O(1) C(1) C(2) C(9) 5.3(3)
O(1) C(1) C(7) C(6) 166.5(2)
C(2) C(1) C(7) C(6) -78.2(3)
C(7) C(1) C(2) C(3) 67.6(4)
C(7) C(1) C(2) C(9) -111.7(3)
C(1) C(2) C(3) C(4) -5.4(4)
C(1) C(2) C(9) C(8) -2.9(3)
C(1) C(2) C(9) C(10) 175.7(3)
C(3) C(2) C(9) C(8) 177.9(3)
C(3) C(2) C(9) C(10) -3.5(6)
C(9) C(2) C(3) C(4) 173.7(3)
C(2) C(3) C(4) C(5) -64.1(4)
C(3) C(4) C(5) O(3) -37.0(3)
C(3) C(4) C(5) C(6) 83.3(3)
C(3) C(4) C(5) C(11) -159.4(2)
O(3) C(5) C(6) C(7) 62.9(3)
O(3) C(5) C(6) C(13) -61.3(3)
O(3) C(5) C(11) C(12) -12.0(5)
C(4) C(5) C(6) C(7) -59.3(3)
C(4) C(5) C(6) C(13) 176.4(2)
C(4) C(5) C(11) C(12) 109.5(4)
C(6) C(5) C(11) C(12) -128.9(3)
C(11) C(5) C(6) C(7) -177.0(2)
C(11) C(5) C(6) C(13) 58.8(3)
C(5) C(6) C(7) C(1) 58.3(4)
C(13) C(6) C(7) C(1) -175.8(2)
O(1) C(8) C(9) C(2) -0.8(4)
O(1) C(8) C(9) C(10) -179.6(3)
O(2) C(8) C(9) C(2) 178.9(3)
O(2) C(8) C(9) C(10) 0.2(4)
